data_7220691
loop_
_publ_author_name
'Centore, Roberto'
'Capitolino, Valeria'
'Cerciello, Francesca'
'Tuzi, Angela'
'Borbone, Fabio'
'Carella, Antonio'
'Roviello, Antonio'

_publ_section_title
;
 A topotactic transition in a liquid crystal compound
;
_journal_issue 46
_journal_name_full CrystEngComm
_journal_page_first 8864
_journal_paper_doi 10.1039/C5CE00660K
_journal_volume 17
_journal_year 2015
_chemical_formula_moiety 'C24 H28 N2 O4'
_chemical_formula_sum 'C24 H28 N2 O4'
_chemical_formula_weight 408.48
_chemical_melting_point 396
_chemical_name_systematic bis(4-butyloxyacetophenon)azine
_space_group_IT_number 2
_symmetry_cell_setting triclinic
_symmetry_space_group_name_Hall '-P 1'
_symmetry_space_group_name_H-M 'P -1'
_atom_sites_solution_hydrogens geom
_atom_sites_solution_primary direct
_atom_sites_solution_secondary difmap
_audit_creation_method SHELXL-97
_audit_update_record
;
2015-03-17 deposited with the CCDC.
2015-05-15 downloaded from the CCDC.
;
_cell_angle_alpha 96.36(3)
_cell_angle_beta 91.92(3)
_cell_angle_gamma 94.01(3)
_cell_formula_units_Z 2
_cell_length_a 6.1550(19)
_cell_length_b 7.6400(18)
_cell_length_c 23.508(7)
_cell_measurement_reflns_used 85
_cell_measurement_temperature 173(2)
_cell_measurement_theta_max 21.227
_cell_measurement_theta_min 6.548
_cell_volume 1095.0(5)
_computing_cell_refinement
;
Dirax/lsq (Duisenberg et al., 2000)
;
_computing_data_collection 'Collect (Nonius BV, 1997-2000)'
_computing_data_reduction
;
EvalCCD (Duisenberg & Schreurs 1990-2000)
;
_computing_molecular_graphics 'Ortep-3 for Windows (Farrugia, 1997)'
_computing_publication_material 'WinGX (Farrugia, 2012)'
_computing_structure_refinement 'SHELXL-97 (Sheldrick, 2008)'
_computing_structure_solution 'SIR97 (Altomare at al, 1999)'
_diffrn_ambient_temperature 173(2)
_diffrn_detector 'CCD plate'
_diffrn_detector_area_resol_mean 9
_diffrn_detector_type
;
Bruker-Nonius 95mm CCD camera on \k-goniostat
;
_diffrn_measured_fraction_theta_full 0.964
_diffrn_measured_fraction_theta_max 0.964
_diffrn_measurement_device 'four-circle diffractometer'
_diffrn_measurement_device_type 'Bruker-Nonius KappaCCD'
_diffrn_measurement_method
;
CCD rotation images, thick slices
;
_diffrn_radiation_monochromator graphite
_diffrn_radiation_probe x-ray
_diffrn_radiation_source 'fine-focus sealed tube'
_diffrn_radiation_type MoK\a
_diffrn_radiation_wavelength 0.71069
_diffrn_reflns_av_R_equivalents 0.0404
_diffrn_reflns_av_sigmaI/netI 0.0570
_diffrn_reflns_limit_h_max 7
_diffrn_reflns_limit_h_min -7
_diffrn_reflns_limit_k_max 8
_diffrn_reflns_limit_k_min -9
_diffrn_reflns_limit_l_max 29
_diffrn_reflns_limit_l_min -28
_diffrn_reflns_number 8814
_diffrn_reflns_theta_full 26.50
_diffrn_reflns_theta_max 26.50
_diffrn_reflns_theta_min 3.04
_exptl_absorpt_coefficient_mu 0.085
_exptl_absorpt_correction_T_max 0.9961
_exptl_absorpt_correction_T_min 0.9650
_exptl_absorpt_correction_type multi-scan
_exptl_absorpt_process_details
;
 SADABS (Bruker, 2000)
;
_exptl_crystal_colour 'pale yellow'
_exptl_crystal_density_diffrn 1.239
_exptl_crystal_density_method 'not measured'
_exptl_crystal_description plate
_exptl_crystal_F_000 436
_exptl_crystal_recrystallization_method 'slow evaporation from Chloroform/hexane'
_exptl_crystal_size_max 0.40
_exptl_crystal_size_mid 0.30
_exptl_crystal_size_min 0.05
_refine_diff_density_max 0.309
_refine_diff_density_min -0.330
_refine_diff_density_rms 0.054
_refine_ls_extinction_method none
_refine_ls_goodness_of_fit_ref 1.026
_refine_ls_hydrogen_treatment constr
_refine_ls_matrix_type full
_refine_ls_number_parameters 292
_refine_ls_number_reflns 4382
_refine_ls_number_restraints 8
_refine_ls_restrained_S_all 1.043
_refine_ls_R_factor_all 0.1056
_refine_ls_R_factor_gt 0.0629
_refine_ls_shift/su_max 0.000
_refine_ls_shift/su_mean 0.000
_refine_ls_structure_factor_coef Fsqd
_refine_ls_weighting_details 'calc w=1/[\s^2^(Fo^2^)+(0.0923P)^2^+0.7490P] where P=(Fo^2^+2Fc^2^)/3'
_refine_ls_weighting_scheme calc
_refine_ls_wR_factor_gt 0.1608
_refine_ls_wR_factor_ref 0.1905
_reflns_number_gt 2594
_reflns_number_total 4382
_reflns_threshold_expression I>2sigma(I)
_cod_data_source_file c5ce00660k4.cif
_cod_data_source_block c4f3hlt
_cod_depositor_comments
;
The following automatic conversions were performed:

'_symmetry_cell_setting' value 'Triclinic' changed to 'triclinic'
according to
/usr/data/users/saulius/crontab/automatic-downloads/rss-feeds/RSC/lib/dictionaries/cif_core.dic
dictionary named 'cif_core.dic' version 2.4.2 from 2011-04-26.

Automatic conversion script
Id: cif_fix_values 3271 2015-04-21 07:52:19Z andrius 

 Adding full bibliography for 7220691.cif.
;
_cod_database_code 7220691

loop_
_symmetry_equiv_pos_as_xyz
'x, y, z'
'-x, -y, -z'

loop_
_atom_site_label
_atom_site_type_symbol
_atom_site_fract_x
_atom_site_fract_y
_atom_site_fract_z
_atom_site_U_iso_or_equiv
_atom_site_adp_type
_atom_site_occupancy
_atom_site_symmetry_multiplicity
_atom_site_calc_flag
_atom_site_refinement_flags
_atom_site_disorder_assembly
_atom_site_disorder_group
C1A C -0.5421(9) 0.2518(7) -0.4764(2) 0.0808(19) Uani 0.878(9) 1 d PD A 1
H1A H -0.6896 0.2024 -0.4887 0.121 Uiso 0.878(9) 1 calc PR A 1
H1B H -0.4383 0.2072 -0.5042 0.121 Uiso 0.878(9) 1 calc PR A 1
H1C H -0.5365 0.3809 -0.4741 0.121 Uiso 0.878(9) 1 calc PR A 1
C2A C -0.4830(8) 0.1977(6) -0.41799(17) 0.0603(14) Uani 0.878(9) 1 d PD A 1
H2A H -0.5002 0.0674 -0.4197 0.072 Uiso 0.878(9) 1 calc PR A 1
H2B H -0.5842 0.2474 -0.3897 0.072 Uiso 0.878(9) 1 calc PR A 1
C3A C -0.2483(6) 0.2623(4) -0.39850(13) 0.0495(9) Uani 0.878(9) 1 d PD A 1
H3A H -0.1467 0.2104 -0.4263 0.059 Uiso 0.878(9) 1 calc PR A 1
H3B H -0.2300 0.3924 -0.3976 0.059 Uiso 0.878(9) 1 calc PR A 1
C1B C -0.626(3) 0.223(5) -0.4362(15) 0.066(11) Uiso 0.122(9) 1 d PD A 2
H1B1 H -0.7261 0.1633 -0.4667 0.099 Uiso 0.122(9) 1 calc PR A 2
H1B2 H -0.6099 0.3496 -0.4400 0.099 Uiso 0.122(9) 1 calc PR A 2
H1B3 H -0.6849 0.2052 -0.3988 0.099 Uiso 0.122(9) 1 calc PR A 2
C2B C -0.405(3) 0.147(3) -0.4408(11) 0.072(12) Uiso 0.122(9) 1 d PD A 2
H2B1 H -0.3540 0.1473 -0.4803 0.086 Uiso 0.122(9) 1 calc PR A 2
H2B2 H -0.4150 0.0234 -0.4313 0.086 Uiso 0.122(9) 1 calc PR A 2
C3B C -0.2483(6) 0.2623(4) -0.39850(13) 0.0495(9) Uani 0.122(9) 1 d PD A 2
H3C H -0.1090 0.2780 -0.4178 0.059 Uiso 0.122(9) 1 calc PR A 2
H3D H -0.3070 0.3800 -0.3927 0.059 Uiso 0.122(9) 1 calc PR A 2
C4 C -0.1938(5) 0.2119(4) -0.34072(12) 0.0380(7) Uani 1 1 d D . .
C5 C 0.0520(5) 0.2828(4) -0.26042(11) 0.0311(6) Uani 1 1 d . . .
C6 C -0.0680(5) 0.3464(4) -0.21454(12) 0.0322(6) Uani 1 1 d . A .
H6 H -0.1986 0.4019 -0.2209 0.039 Uiso 1 1 calc R . .
C7 C 0.0059(4) 0.3274(3) -0.15966(11) 0.0295(6) Uani 1 1 d . . .
H7 H -0.0757 0.3700 -0.1281 0.035 Uiso 1 1 calc R A .
C8 C 0.1982(4) 0.2469(3) -0.14960(11) 0.0259(6) Uani 1 1 d . A .
C9 C 0.3133(4) 0.1844(4) -0.19703(12) 0.0312(6) Uani 1 1 d . . .
H9 H 0.4440 0.1283 -0.1912 0.037 Uiso 1 1 calc R A .
C10 C 0.2403(5) 0.2027(4) -0.25228(12) 0.0343(7) Uani 1 1 d . A .
H10 H 0.3203 0.1601 -0.2841 0.041 Uiso 1 1 calc R . .
C11 C 0.2794(4) 0.2311(3) -0.09041(11) 0.0264(6) Uani 1 1 d . . .
C12 C 0.4750(5) 0.1284(4) -0.08206(12) 0.0374(7) Uani 1 1 d . A .
H12A H 0.5023 0.1216 -0.0411 0.056 Uiso 1 1 calc R . .
H12B H 0.6025 0.1877 -0.0976 0.056 Uiso 1 1 calc R . .
H12C H 0.4480 0.0089 -0.1020 0.056 Uiso 1 1 calc R . .
C13 C 0.1357(4) 0.2716(3) 0.04452(11) 0.0290(6) Uani 1 1 d . A .
C14 C -0.1040(5) 0.2317(4) 0.03245(13) 0.0388(7) Uani 1 1 d . . .
H14A H -0.1552 0.3071 0.0045 0.058 Uiso 1 1 calc R . .
H14B H -0.1811 0.2543 0.0680 0.058 Uiso 1 1 calc R . .
H14C H -0.1325 0.1074 0.0170 0.058 Uiso 1 1 calc R . .
C15 C 0.2317(4) 0.2685(3) 0.10308(11) 0.0250(6) Uani 1 1 d . . .
C16 C 0.1325(5) 0.1704(3) 0.14271(11) 0.0316(6) Uani 1 1 d . . .
H16 H -0.0077 0.1122 0.1334 0.038 Uiso 1 1 calc R . .
C17 C 0.2324(5) 0.1552(4) 0.19541(12) 0.0345(7) Uani 1 1 d . . .
H17 H 0.1636 0.0860 0.2218 0.041 Uiso 1 1 calc R . .
C18 C 0.4340(5) 0.2427(3) 0.20861(11) 0.0312(7) Uani 1 1 d . . .
C19 C 0.5333(5) 0.3462(3) 0.17127(11) 0.0312(6) Uani 1 1 d . . .
H19 H 0.6706 0.4083 0.1816 0.037 Uiso 1 1 calc R . .
C20 C 0.4331(4) 0.3594(3) 0.11890(11) 0.0292(6) Uani 1 1 d . . .
H20 H 0.5017 0.4312 0.0932 0.035 Uiso 1 1 calc R . .
C21 C 0.5277(5) 0.3331(4) 0.30616(13) 0.0421(8) Uani 1 1 d D . .
O3 O 0.4208(5) 0.4560(4) 0.30569(10) 0.0710(8) Uani 1 1 d . B .
C22A C 0.6541(6) 0.2855(5) 0.35697(14) 0.0551(9) Uani 0.924(7) 1 d PD B 3
H22A H 0.6495 0.3822 0.3885 0.066 Uiso 0.924(7) 1 calc PR B 3
H22B H 0.5805 0.1782 0.3697 0.066 Uiso 0.924(7) 1 calc PR B 3
C23A C 0.8849(6) 0.2529(5) 0.34725(14) 0.0453(10) Uani 0.924(7) 1 d PD B 3
H23A H 0.9581 0.3567 0.3322 0.054 Uiso 0.924(7) 1 calc PR B 3
H23B H 0.8913 0.1498 0.3180 0.054 Uiso 0.924(7) 1 calc PR B 3
C24A C 1.0067(7) 0.2179(6) 0.40231(17) 0.0607(12) Uani 0.924(7) 1 d PD B 3
H24A H 1.1585 0.1975 0.3942 0.091 Uiso 0.924(7) 1 calc PR B 3
H24B H 0.9368 0.1135 0.4168 0.091 Uiso 0.924(7) 1 calc PR B 3
H24C H 1.0026 0.3204 0.4312 0.091 Uiso 0.924(7) 1 calc PR B 3
C22B C 0.6541(6) 0.2855(5) 0.35697(14) 0.0551(9) Uani 0.076(7) 1 d PD B 4
H22C H 0.5446 0.2400 0.3826 0.066 Uiso 0.076(7) 1 calc PR B 4
H22D H 0.7359 0.1837 0.3427 0.066 Uiso 0.076(7) 1 calc PR B 4
C23B C 0.810(7) 0.406(3) 0.3941(17) 0.073(13) Uiso 0.076(7) 1 d PD B 4
H23C H 0.7302 0.4980 0.4157 0.087 Uiso 0.076(7) 1 calc PR B 4
H23D H 0.9146 0.4651 0.3700 0.087 Uiso 0.076(7) 1 calc PR B 4
C24B C 0.935(8) 0.307(6) 0.4365(18) 0.073(13) Uiso 0.076(7) 1 d PD B 4
H24D H 1.0185 0.3927 0.4646 0.109 Uiso 0.076(7) 1 calc PR B 4
H24E H 1.0358 0.2318 0.4156 0.109 Uiso 0.076(7) 1 calc PR B 4
H24F H 0.8323 0.2339 0.4562 0.109 Uiso 0.076(7) 1 calc PR B 4
N1 N 0.1779(4) 0.3086(3) -0.04908(9) 0.0329(6) Uani 1 1 d . A .
N2 N 0.2704(4) 0.3027(3) 0.00573(9) 0.0322(6) Uani 1 1 d . . .
O1 O -0.2884(4) 0.1007(3) -0.31710(9) 0.0495(6) Uani 1 1 d . A .
O2 O -0.0132(3) 0.3078(3) -0.31684(8) 0.0388(5) Uani 1 1 d . A .
O4 O 0.5471(3) 0.2161(3) 0.25953(8) 0.0416(5) Uani 1 1 d . B .

loop_
_atom_site_aniso_label
_atom_site_aniso_U_11
_atom_site_aniso_U_22
_atom_site_aniso_U_33
_atom_site_aniso_U_23
_atom_site_aniso_U_13
_atom_site_aniso_U_12
C1A 0.103(4) 0.087(4) 0.050(3) 0.012(2) -0.027(3) 0.006(3)
C2A 0.079(3) 0.056(3) 0.043(2) 0.006(2) -0.019(2) -0.001(2)
C3A 0.066(2) 0.0450(19) 0.0364(17) 0.0015(14) -0.0064(16) 0.0079(17)
C3B 0.066(2) 0.0450(19) 0.0364(17) 0.0015(14) -0.0064(16) 0.0079(17)
C4 0.0409(18) 0.0343(16) 0.0378(16) -0.0001(13) 0.0011(14) 0.0033(14)
C5 0.0314(16) 0.0275(14) 0.0334(15) 0.0049(11) 0.0023(12) -0.0084(12)
C6 0.0272(15) 0.0293(14) 0.0402(16) 0.0062(12) 0.0032(12) -0.0012(12)
C7 0.0276(15) 0.0235(13) 0.0368(15) 0.0018(11) 0.0058(12) -0.0026(11)
C8 0.0238(14) 0.0171(12) 0.0357(15) 0.0026(10) 0.0029(11) -0.0059(11)
C9 0.0256(15) 0.0289(14) 0.0389(16) 0.0033(11) 0.0027(12) 0.0002(12)
C10 0.0314(16) 0.0325(15) 0.0380(16) -0.0008(12) 0.0079(12) -0.0001(13)
C11 0.0219(14) 0.0176(12) 0.0388(15) 0.0031(11) 0.0027(11) -0.0070(11)
C12 0.0289(16) 0.0451(17) 0.0382(16) 0.0043(13) -0.0001(12) 0.0045(13)
C13 0.0275(15) 0.0194(13) 0.0388(15) -0.0022(11) 0.0050(12) -0.0007(11)
C14 0.0277(16) 0.0450(18) 0.0427(17) 0.0031(13) -0.0006(13) -0.0017(13)
C15 0.0235(14) 0.0197(12) 0.0310(14) -0.0008(10) 0.0021(11) 0.0011(11)
C16 0.0271(15) 0.0274(14) 0.0391(16) 0.0013(12) 0.0037(12) -0.0037(12)
C17 0.0383(17) 0.0277(15) 0.0382(16) 0.0065(12) 0.0093(13) -0.0015(13)
C18 0.0382(17) 0.0239(14) 0.0309(15) -0.0012(11) -0.0019(12) 0.0064(13)
C19 0.0292(15) 0.0241(13) 0.0389(16) 0.0009(11) -0.0034(12) -0.0024(12)
C20 0.0296(15) 0.0224(13) 0.0350(15) 0.0021(11) 0.0043(12) -0.0011(11)
C21 0.0424(18) 0.0449(18) 0.0376(17) 0.0014(14) -0.0001(14) -0.0005(15)
O3 0.090(2) 0.0705(17) 0.0507(15) -0.0165(12) -0.0133(13) 0.0389(16)
C22A 0.062(2) 0.062(2) 0.0418(19) 0.0049(16) -0.0045(16) 0.0061(19)
C23A 0.047(2) 0.043(2) 0.045(2) 0.0034(15) -0.0007(16) -0.0046(16)
C24A 0.051(2) 0.069(3) 0.062(3) 0.013(2) -0.017(2) 0.004(2)
C22B 0.062(2) 0.062(2) 0.0418(19) 0.0049(16) -0.0045(16) 0.0061(19)
N1 0.0318(13) 0.0343(13) 0.0321(13) 0.0034(10) 0.0019(10) -0.0002(10)
N2 0.0314(13) 0.0327(13) 0.0315(12) 0.0021(10) 0.0018(10) -0.0017(10)
O1 0.0491(14) 0.0474(14) 0.0503(13) 0.0087(11) -0.0073(11) -0.0098(11)
O2 0.0382(12) 0.0440(12) 0.0343(11) 0.0106(9) -0.0016(9) -0.0038(10)
O4 0.0540(14) 0.0344(11) 0.0365(11) 0.0032(9) -0.0067(10) 0.0085(10)

loop_
_atom_type_symbol
_atom_type_description
_atom_type_scat_dispersion_real
_atom_type_scat_dispersion_imag
_atom_type_scat_source
C C 0.0033 0.0016 'International Tables Vol C Tables 4.2.6.8 and 6.1.1.4'
H H 0.0000 0.0000 'International Tables Vol C Tables 4.2.6.8 and 6.1.1.4'
N N 0.0061 0.0033 'International Tables Vol C Tables 4.2.6.8 and 6.1.1.4'
O O 0.0106 0.0060 'International Tables Vol C Tables 4.2.6.8 and 6.1.1.4'

loop_
_geom_angle_atom_site_label_1
_geom_angle_atom_site_label_2
_geom_angle_atom_site_label_3
_geom_angle
_geom_angle_publ_flag
C1A C2A C3A 111.5(4) no
C1A C2A H2A 109.3 no
C3A C2A H2A 109.3 no
C1A C2A H2B 109.3 no
C3A C2A H2B 109.3 no
H2A C2A H2B 108.0 no
C4 C3A C2A 111.1(3) no
C4 C3A H3A 109.4 no
C2A C3A H3A 109.4 no
C4 C3A H3B 109.4 no
C2A C3A H3B 109.4 no
H3A C3A H3B 108.0 no
C2B C1B H1B1 109.5 no
C2B C1B H1B2 109.5 no
H1B1 C1B H1B2 109.5 no
C2B C1B H1B3 109.5 no
H1B1 C1B H1B3 109.5 no
H1B2 C1B H1B3 109.5 no
C1B C2B H2B1 110.3 no
C1B C2B H2B2 110.3 no
H2B1 C2B H2B2 108.6 no
O1 C4 O2 122.2(3) no
O1 C4 C3A 126.8(3) no
O2 C4 C3A 111.0(3) no
C10 C5 C6 121.5(3) no
C10 C5 O2 118.2(2) no
C6 C5 O2 120.3(2) no
C7 C6 C5 118.9(3) no
C7 C6 H6 120.6 no
C5 C6 H6 120.6 no
C6 C7 C8 121.3(2) no
C6 C7 H7 119.4 no
C8 C7 H7 119.4 no
C7 C8 C9 117.9(2) no
C7 C8 C11 120.9(2) no
C9 C8 C11 121.1(2) no
C10 C9 C8 121.2(2) no
C10 C9 H9 119.4 no
C8 C9 H9 119.4 no
C5 C10 C9 119.2(2) no
C5 C10 H10 120.4 no
C9 C10 H10 120.4 no
N1 C11 C8 117.4(2) no
N1 C11 C12 123.8(2) no
C8 C11 C12 118.8(2) no
C11 C12 H12A 109.5 no
C11 C12 H12B 109.5 no
H12A C12 H12B 109.5 no
C11 C12 H12C 109.5 no
H12A C12 H12C 109.5 no
H12B C12 H12C 109.5 no
N2 C13 C15 116.1(2) no
N2 C13 C14 123.4(3) no
C15 C13 C14 120.5(2) no
C13 C14 H14A 109.5 no
C13 C14 H14B 109.5 no
H14A C14 H14B 109.5 no
C13 C14 H14C 109.5 no
H14A C14 H14C 109.5 no
H14B C14 H14C 109.5 no
C16 C15 C20 117.9(2) no
C16 C15 C13 122.1(2) no
C20 C15 C13 119.9(2) no
C17 C16 C15 121.8(2) no
C17 C16 H16 119.1 no
C15 C16 H16 119.1 no
C18 C17 C16 118.4(3) no
C18 C17 H17 120.8 no
C16 C17 H17 120.8 no
C19 C18 C17 121.4(3) no
C19 C18 O4 119.2(2) no
C17 C18 O4 119.3(3) no
C20 C19 C18 119.7(3) no
C20 C19 H19 120.1 no
C18 C19 H19 120.1 no
C19 C20 C15 120.8(3) no
C19 C20 H20 119.6 no
C15 C20 H20 119.6 no
O3 C21 O4 122.8(3) no
O3 C21 C22A 125.6(3) no
O4 C21 C22A 111.5(3) no
C23A C22A C21 115.3(3) no
C23A C22A H22A 108.5 no
C21 C22A H22A 108.5 no
C23A C22A H22B 108.5 no
C21 C22A H22B 108.5 no
H22A C22A H22B 107.5 no
C22A C23A C24A 112.0(3) no
C22A C23A H23A 109.2 no
C24A C23A H23A 109.2 no
C22A C23A H23B 109.2 no
C24A C23A H23B 109.2 no
H23A C23A H23B 107.9 no
C24B C23B H23C 109.3 no
C24B C23B H23D 109.3 no
H23C C23B H23D 107.9 no
C23B C24B H24D 109.5 no
C23B C24B H24E 109.5 no
H24D C24B H24E 109.5 no
C23B C24B H24F 109.5 no
H24D C24B H24F 109.5 no
H24E C24B H24F 109.5 no
C11 N1 N2 115.5(2) no
C13 N2 N1 115.7(2) no
C4 O2 C5 117.8(2) no
C21 O4 C18 117.9(2) no

loop_
_geom_bond_atom_site_label_1
_geom_bond_atom_site_label_2
_geom_bond_distance
_geom_bond_publ_flag
C1A C2A 1.518(6) no
C1A H1A 0.9800 no
C1A H1B 0.9800 no
C1A H1C 0.9800 no
C2A C3A 1.532(5) no
C2A H2A 0.9900 no
C2A H2B 0.9900 no
C3A C4 1.486(4) no
C3A H3A 0.9900 no
C3A H3B 0.9900 no
C1B C2B 1.519(7) no
C1B H1B1 0.9800 no
C1B H1B2 0.9800 no
C1B H1B3 0.9800 no
C2B H2B1 0.9900 no
C2B H2B2 0.9900 no
C4 O1 1.194(4) no
C4 O2 1.357(4) no
C5 C10 1.366(4) no
C5 C6 1.390(4) no
C5 O2 1.410(3) no
C6 C7 1.380(4) no
C6 H6 0.9500 no
C7 C8 1.397(4) no
C7 H7 0.9500 no
C8 C9 1.399(4) no
C8 C11 1.483(4) no
C9 C10 1.385(4) no
C9 H9 0.9500 no
C10 H10 0.9500 no
C11 N1 1.284(3) no
C11 C12 1.501(4) no
C12 H12A 0.9800 no
C12 H12B 0.9800 no
C12 H12C 0.9800 no
C13 N2 1.283(3) no
C13 C15 1.483(4) no
C13 C14 1.496(4) no
C14 H14A 0.9800 no
C14 H14B 0.9800 no
C14 H14C 0.9800 no
C15 C16 1.390(4) no
C15 C20 1.396(4) no
C16 C17 1.385(4) no
C16 H16 0.9500 no
C17 C18 1.377(4) no
C17 H17 0.9500 no
C18 C19 1.376(4) no
C18 O4 1.406(3) no
C19 C20 1.375(4) no
C19 H19 0.9500 no
C20 H20 0.9500 no
C21 O3 1.184(4) no
C21 O4 1.350(3) no
C21 C22A 1.496(4) no
C22A C23A 1.480(5) no
C22A H22A 0.9900 no
C22A H22B 0.9900 no
C23A C24A 1.532(5) no
C23A H23A 0.9900 no
C23A H23B 0.9900 no
C24A H24A 0.9800 no
C24A H24B 0.9800 no
C24A H24C 0.9800 no
C23B C24B 1.534(7) no
C23B H23C 0.9900 no
C23B H23D 0.9900 no
C24B H24D 0.9800 no
C24B H24E 0.9800 no
C24B H24F 0.9800 no
N1 N2 1.398(3) no

loop_
_geom_torsion_atom_site_label_1
_geom_torsion_atom_site_label_2
_geom_torsion_atom_site_label_3
_geom_torsion_atom_site_label_4
_geom_torsion
_geom_torsion_publ_flag
C1A C2A C3A C4 178.8(3) no
C2A C3A C4 O1 18.3(5) no
C2A C3A C4 O2 -163.1(3) no
C10 C5 C6 C7 -0.1(4) no
O2 C5 C6 C7 -176.8(2) no
C5 C6 C7 C8 0.3(4) no
C6 C7 C8 C9 -0.5(4) no
C6 C7 C8 C11 178.4(2) no
C7 C8 C9 C10 0.5(4) no
C11 C8 C9 C10 -178.5(2) no
C6 C5 C10 C9 0.0(4) no
O2 C5 C10 C9 176.9(2) no
C8 C9 C10 C5 -0.2(4) no
C7 C8 C11 N1 -6.4(4) no
C9 C8 C11 N1 172.5(3) no
C7 C8 C11 C12 174.3(2) no
C9 C8 C11 C12 -6.8(4) no
N2 C13 C15 C16 -152.9(2) no
C14 C13 C15 C16 24.3(3) no
N2 C13 C15 C20 24.0(3) no
C14 C13 C15 C20 -158.8(2) no
C20 C15 C16 C17 -3.0(4) no
C13 C15 C16 C17 174.0(2) no
C15 C16 C17 C18 1.1(4) no
C16 C17 C18 C19 1.4(4) no
C16 C17 C18 O4 -174.2(2) no
C17 C18 C19 C20 -1.8(4) no
O4 C18 C19 C20 173.8(2) no
C18 C19 C20 C15 -0.2(4) no
C16 C15 C20 C19 2.5(3) no
C13 C15 C20 C19 -174.6(2) no
O3 C21 C22A C23A -129.3(4) no
O4 C21 C22A C23A 51.4(4) no
C21 C22A C23A C24A 176.0(3) no
C8 C11 N1 N2 -174.9(2) no
C12 C11 N1 N2 4.4(4) no
C15 C13 N2 N1 -178.9(2) no
C14 C13 N2 N1 4.1(4) no
C11 N1 N2 C13 -137.7(3) no
O1 C4 O2 C5 -5.0(4) no
C3A C4 O2 C5 176.3(2) no
C10 C5 O2 C4 111.2(3) no
C6 C5 O2 C4 -72.0(3) no
O3 C21 O4 C18 -0.2(5) no
C22A C21 O4 C18 179.1(3) no
C19 C18 O4 C21 88.8(3) no
C17 C18 O4 C21 -95.5(3) no
